data_4003155
loop_
_publ_author_name
'Srivastava, Anant Kumar'
'Divya, Pillutla'
'Praveenkumar, B.'
'Boomishankar, Ramamoorthy'

_publ_section_title
;
 Potentially Ferroelectric {CuIIL2}n Based Two-Dimensional Framework
 Exhibiting High Polarization and Guest-Assisted Dielectric Anomaly
;
_journal_issue 15
_journal_name_full 'Chemistry of Materials'
_journal_page_first 5222
_journal_paper_doi 10.1021/acs.chemmater.5b01267
_journal_volume 27
_journal_year 2015
_chemical_formula_sum 'C33 H41 Cu N10 O12.5 P2'
_chemical_formula_weight 903.24
_space_group_crystal_system monoclinic
_space_group_IT_number 9
_space_group_name_Hall 'C -2yc'
_space_group_name_H-M_alt 'C 1 c 1'
_atom_sites_solution_hydrogens geom
_audit_creation_method SHELXL-2014
_cell_angle_alpha 90
_cell_angle_beta 127.862(3)
_cell_angle_gamma 90
_cell_formula_units_Z 4
_cell_length_a 25.688(5)
_cell_length_b 12.212(3)
_cell_length_c 17.076(7)
_cell_measurement_reflns_used 2496
_cell_measurement_temperature 100(2)
_cell_measurement_theta_max 18.15
_cell_measurement_theta_min 2.39
_cell_volume 4229(2)
_computing_cell_refinement 'Bruker SAINT'
_computing_data_collection 'Bruker APEX2'
_computing_data_reduction 'Bruker SAINT'
_computing_molecular_graphics 'Bruker SHELXTL'
_computing_publication_material 'Bruker SHELXTL'
_computing_structure_refinement 'SHELXL-2014 (Sheldrick, 2014)'
_computing_structure_solution 'SHELXS-97 (Sheldrick, 2008)'
_diffrn_ambient_temperature 100(2)
_diffrn_measured_fraction_theta_full 0.996
_diffrn_measured_fraction_theta_max 0.996
_diffrn_measurement_device_type 'Bruker APEX-II CCD'
_diffrn_measurement_method 'Omega and phi scans'
_diffrn_radiation_type MoK\a
_diffrn_radiation_wavelength 0.71073
_diffrn_reflns_av_R_equivalents 0.1154
_diffrn_reflns_av_unetI/netI 0.1231
_diffrn_reflns_Laue_measured_fraction_full 0.996
_diffrn_reflns_Laue_measured_fraction_max 0.996
_diffrn_reflns_limit_h_max 32
_diffrn_reflns_limit_h_min -34
_diffrn_reflns_limit_k_max 16
_diffrn_reflns_limit_k_min -16
_diffrn_reflns_limit_l_max 22
_diffrn_reflns_limit_l_min -22
_diffrn_reflns_number 35635
_diffrn_reflns_point_group_measured_fraction_full 0.996
_diffrn_reflns_point_group_measured_fraction_max 0.996
_diffrn_reflns_theta_full 25.242
_diffrn_reflns_theta_max 28.280
_diffrn_reflns_theta_min 4.082
_diffrn_source 'fine-focus sealed tube'
_exptl_absorpt_coefficient_mu 0.663
_exptl_absorpt_correction_T_max 0.7457
_exptl_absorpt_correction_T_min 0.6846
_exptl_absorpt_correction_type multi-scan
_exptl_absorpt_process_details SADABS
_exptl_crystal_colour blue
_exptl_crystal_density_diffrn 1.419
_exptl_crystal_density_method 'not measured'
_exptl_crystal_description block
_exptl_crystal_F_000 1872
_exptl_crystal_size_max 0.15
_exptl_crystal_size_mid 0.12
_exptl_crystal_size_min 0.08
_refine_diff_density_max 1.450
_refine_diff_density_min -1.082
_refine_diff_density_rms 0.124
_refine_ls_abs_structure_details
;
 Refined as an inversion twin.
;
_refine_ls_abs_structure_Flack 0.28(5)
_refine_ls_extinction_method none
_refine_ls_goodness_of_fit_ref 1.044
_refine_ls_hydrogen_treatment constr
_refine_ls_matrix_type full
_refine_ls_number_parameters 435
_refine_ls_number_reflns 9555
_refine_ls_number_restraints 414
_refine_ls_restrained_S_all 1.034
_refine_ls_R_factor_all 0.2004
_refine_ls_R_factor_gt 0.1103
_refine_ls_shift/su_max 0.000
_refine_ls_shift/su_mean 0.000
_refine_ls_structure_factor_coef Fsqd
_refine_ls_weighting_details 'w=1/[\s^2^(Fo^2^)+(0.2000P)^2^] where P=(Fo^2^+2Fc^2^)/3'
_refine_ls_weighting_scheme calc
_refine_ls_wR_factor_gt 0.2813
_refine_ls_wR_factor_ref 0.3448
_reflns_Friedel_coverage 0.999
_reflns_Friedel_fraction_full 0.996
_reflns_Friedel_fraction_max 0.996
_reflns_number_gt 4723
_reflns_number_total 9555
_reflns_threshold_expression 'I > 2\s(I)'
_cod_data_source_file Compound_1.cif
_cod_data_source_block Compound_1
_cod_original_sg_symbol_H-M 'C c'
_cod_original_formula_sum 'C33 H41 Cu N10 O12.50 P2'
_cod_database_code 4003155
_shelx_space_group_comment
;
The symmetry employed for this shelxl refinement is uniquely defined
by the following loop, which should always be used as a source of
symmetry information in preference to the above space-group names.
They are only intended as comments.
;
_shelxl_version_number 2014-3

loop_
_space_group_symop_operation_xyz
'x, y, z'
'x, -y, z+1/2'
'x+1/2, y+1/2, z'
'x+1/2, -y+1/2, z+1/2'

loop_
_atom_site_label
_atom_site_type_symbol
_atom_site_fract_x
_atom_site_fract_y
_atom_site_fract_z
_atom_site_U_iso_or_equiv
_atom_site_adp_type
_atom_site_occupancy
_atom_site_site_symmetry_order
_atom_site_calc_flag
_atom_site_refinement_flags_posn
_atom_site_refinement_flags_adp
_atom_site_refinement_flags_occupancy
_atom_site_disorder_assembly
_atom_site_disorder_group
Cu1 Cu 0.66428(9) 0.0195(2) 0.08107(14) 0.0868(9) Uani 1 1 d . U . . .
O1C O 0.7030(7) 0.1643(13) 0.2066(11) 0.112(4) Uani 1 1 d . U . . .
O2C O 0.6228(8) -0.1432(14) -0.0611(15) 0.132(6) Uani 1 1 d . U . . .
P1 P 0.32901(18) -0.0560(3) -0.0806(3) 0.0584(10) Uani 1 1 d . U . . .
O1 O 0.3084(7) -0.0183(9) -0.1819(9) 0.076(3) Uani 1 1 d . U . . .
N1 N 0.4029(7) -0.0154(9) 0.0170(11) 0.059(3) Uani 1 1 d . U . . .
H1 H 0.4051 0.0095 0.0673 0.071 Uiso 1 1 calc R U . . .
C11 C 0.4600(7) -0.0153(11) 0.0298(11) 0.054(3) Uani 1 1 d . U . . .
C12 C 0.4633(7) -0.0377(14) -0.0468(12) 0.065(4) Uani 1 1 d . U . . .
H12 H 0.4248 -0.0582 -0.1104 0.078 Uiso 1 1 calc R U . . .
C13 C 0.5228(7) -0.0298(15) -0.0294(11) 0.070(4) Uani 1 1 d . U . . .
H13 H 0.5246 -0.0401 -0.0828 0.084 Uiso 1 1 calc R U . . .
N14 N 0.5802(6) -0.0072(14) 0.0639(11) 0.086(4) Uani 1 1 d . U . . .
C15 C 0.5774(8) 0.0016(14) 0.1364(11) 0.070(4) Uani 1 1 d . U . . .
H15 H 0.6177 0.0083 0.2015 0.084 Uiso 1 1 calc R U . . .
C16 C 0.5204(9) 0.0018(13) 0.1253(13) 0.070(4) Uani 1 1 d . U . . .
H16 H 0.5210 0.0132 0.1809 0.083 Uiso 1 1 calc R U . . .
N2 N 0.3346(5) -0.1890(8) -0.0801(8) 0.049(2) Uani 1 1 d . U . . .
H2 H 0.3677 -0.2187 -0.0238 0.058 Uiso 1 1 calc R U . . .
C21 C 0.2954(6) -0.2578(13) -0.1540(11) 0.0645(18) Uani 1 1 d . U . . .
C22 C 0.2302(6) -0.2335(13) -0.2397(10) 0.0645(18) Uani 1 1 d . U . . .
H22 H 0.2122 -0.1632 -0.2462 0.077 Uiso 1 1 calc R U . . .
C23 C 0.1934(7) -0.3092(14) -0.3124(11) 0.0645(18) Uani 1 1 d . U . . .
H23 H 0.1513 -0.2881 -0.3704 0.077 Uiso 1 1 calc R U . . .
N24 N 0.2139(6) -0.4130(13) -0.3059(9) 0.075(4) Uani 1 1 d . U . . .
C25 C 0.2738(6) -0.4414(13) -0.2235(10) 0.0645(18) Uani 1 1 d . U . . .
H25 H 0.2891 -0.5138 -0.2185 0.077 Uiso 1 1 calc R U . . .
C26 C 0.3138(6) -0.3705(12) -0.1465(11) 0.0645(18) Uani 1 1 d . U . . .
H26 H 0.3541 -0.3962 -0.0876 0.077 Uiso 1 1 calc R U . . .
P2 P 0.97016(15) 0.1227(3) 0.1469(2) 0.0443(8) Uani 1 1 d . U . . .
O2 O 0.9455(4) 0.2305(7) 0.0962(6) 0.050(2) Uani 1 1 d . U . . .
N3 N 0.9148(6) 0.0249(9) 0.1021(10) 0.059(3) Uani 1 1 d . U . . .
H3 H 0.9220 -0.0352 0.0815 0.070 Uiso 1 1 calc R U . . .
C31 C 0.8575(6) 0.0294(11) 0.0939(10) 0.052(3) Uani 1 1 d . U . . .
C32 C 0.8304(6) 0.1241(12) 0.0999(10) 0.056(3) Uani 1 1 d . U . . .
H32 H 0.8512 0.1926 0.1095 0.067 Uiso 1 1 calc R U . . .
C33 C 0.7751(7) 0.1203(13) 0.0923(11) 0.067(4) Uani 1 1 d . U . . .
H33 H 0.7575 0.1881 0.0936 0.080 Uiso 1 1 calc R U . . .
N34 N 0.7424(7) 0.0278(12) 0.0830(12) 0.079(4) Uani 1 1 d . U . . .
C35 C 0.7701(9) -0.0655(16) 0.0779(15) 0.086(5) Uani 1 1 d . U . . .
H35 H 0.7498 -0.1334 0.0716 0.103 Uiso 1 1 calc R U . . .
C36 C 0.8245(8) -0.0683(14) 0.0812(13) 0.075(4) Uani 1 1 d . U . . .
H36 H 0.8398 -0.1360 0.0749 0.090 Uiso 1 1 calc R U . . .
N4 N 0.9973(5) 0.1296(9) 0.2624(8) 0.047(2) Uani 1 1 d . U . . .
H4 H 0.9852 0.0765 0.2828 0.056 Uiso 1 1 calc R U . . .
C41 C 1.0375(6) 0.2106(10) 0.3314(8) 0.040(2) Uani 1 1 d . U . . .
C42 C 1.0668(6) 0.2908(9) 0.3158(8) 0.041(2) Uani 1 1 d . U . . .
H42 H 1.0590 0.2961 0.2539 0.050 Uiso 1 1 calc R U . . .
C43 C 1.1074(6) 0.3635(11) 0.3896(10) 0.050(3) Uani 1 1 d . U . . .
H43 H 1.1294 0.4162 0.3785 0.060 Uiso 1 1 calc R U . . .
N44 N 1.1184(5) 0.3651(11) 0.4795(8) 0.059(3) Uani 1 1 d . U . . .
C45 C 1.0873(7) 0.2827(14) 0.4914(10) 0.058(3) Uani 1 1 d . U . . .
H45 H 1.0935 0.2796 0.5522 0.070 Uiso 1 1 calc R U . . .
C46 C 1.0499(6) 0.2084(14) 0.4247(9) 0.056(3) Uani 1 1 d . U . . .
H46 H 1.0309 0.1526 0.4385 0.067 Uiso 1 1 calc R U . . .
C1P C 0.2756(11) -0.0092(17) -0.0588(19) 0.077(12) Uiso 0.56(3) 1 d DG U P A 1
C2P C 0.2404(11) -0.0772(15) -0.0414(17) 0.044(6) Uiso 0.56(3) 1 d DG U P A 1
H2P H 0.2440 -0.1545 -0.0430 0.052 Uiso 0.56(3) 1 calc R U P A 1
C3P C 0.1999(12) -0.032(2) -0.022(2) 0.097(10) Uiso 0.56(3) 1 d DG U P A 1
H3P H 0.1758 -0.0788 -0.0096 0.116 Uiso 0.56(3) 1 calc R U P A 1
C4P C 0.1946(13) 0.081(2) -0.019(2) 0.103(11) Uiso 0.56(3) 1 d DG U P A 1
H4P H 0.1669 0.1115 -0.0056 0.123 Uiso 0.56(3) 1 calc R U P A 1
C5P C 0.2299(14) 0.1488(16) -0.0367(19) 0.090(10) Uiso 0.56(3) 1 d DG U P A 1
H5P H 0.2263 0.2261 -0.0350 0.108 Uiso 0.56(3) 1 calc R U P A 1
C6P C 0.2704(13) 0.1039(16) -0.0565(19) 0.071(8) Uiso 0.56(3) 1 d DG U P A 1
H6P H 0.2945 0.1504 -0.0684 0.085 Uiso 0.56(3) 1 calc R U P A 1
C7P C 1.0321(9) 0.0581(18) 0.1514(16) 0.053(7) Uiso 0.56(3) 1 d DG U P A 1
C8P C 1.0433(9) 0.1007(16) 0.0876(16) 0.053(6) Uiso 0.56(3) 1 d DG U P A 1
H8P H 1.0188 0.1623 0.0473 0.063 Uiso 0.56(3) 1 calc R U P A 1
C9P C 1.0905(10) 0.0534(17) 0.0826(17) 0.061(7) Uiso 0.56(3) 1 d DG U P A 1
H9P H 1.0982 0.0825 0.0390 0.073 Uiso 0.56(3) 1 calc R U P A 1
C10P C 1.1263(8) -0.0367(18) 0.1416(17) 0.056(7) Uiso 0.56(3) 1 d DG U P A 1
H10P H 1.1585 -0.0690 0.1382 0.067 Uiso 0.56(3) 1 calc R U P A 1
C11P C 1.1151(11) -0.0793(18) 0.2055(16) 0.081(9) Uiso 0.56(3) 1 d DG U P A 1
H11P H 1.1396 -0.1408 0.2458 0.097 Uiso 0.56(3) 1 calc R U P A 1
C12P C 1.0679(12) -0.0319(19) 0.2104(16) 0.077(8) Uiso 0.56(3) 1 d DG U P A 1
H12P H 1.0602 -0.0611 0.2540 0.092 Uiso 0.56(3) 1 calc R U P A 1
C1Q C 0.2681(15) -0.023(2) -0.063(3) 0.067(13) Uiso 0.44(3) 1 d DG U P A 2
C2Q C 0.2452(16) -0.1083(19) -0.038(3) 0.074(11) Uiso 0.44(3) 1 d DG U P A 2
H2Q H 0.2614 -0.1805 -0.0307 0.088 Uiso 0.44(3) 1 calc R U P A 2
C3Q C 0.1985(14) -0.088(2) -0.023(2) 0.064(9) Uiso 0.44(3) 1 d DG U P A 2
H3Q H 0.1829 -0.1466 -0.0058 0.077 Uiso 0.44(3) 1 calc R U P A 2
C4Q C 0.1748(14) 0.017(3) -0.034(2) 0.089(13) Uiso 0.44(3) 1 d DG U P A 2
H4Q H 0.1429 0.0311 -0.0235 0.107 Uiso 0.44(3) 1 calc R U P A 2
C5Q C 0.1977(16) 0.103(2) -0.059(2) 0.080(11) Uiso 0.44(3) 1 d DG U P A 2
H5Q H 0.1815 0.1749 -0.0660 0.096 Uiso 0.44(3) 1 calc R U P A 2
C6Q C 0.2444(16) 0.083(2) -0.074(2) 0.070(10) Uiso 0.44(3) 1 d DG U P A 2
H6Q H 0.2600 0.1410 -0.0909 0.084 Uiso 0.44(3) 1 calc R U P A 2
C7Q C 1.0328(10) 0.078(2) 0.1340(18) 0.035(7) Uiso 0.44(3) 1 d DG U P A 2
C8Q C 1.0378(11) 0.124(2) 0.0644(18) 0.057(8) Uiso 0.44(3) 1 d DG U P A 2
H8Q H 1.0093 0.1819 0.0233 0.069 Uiso 0.44(3) 1 calc R U P A 2
C9Q C 1.0846(13) 0.085(2) 0.055(2) 0.058(8) Uiso 0.44(3) 1 d DG U P A 2
H9Q H 1.0881 0.1163 0.0076 0.069 Uiso 0.44(3) 1 calc R U P A 2
C10Q C 1.1264(11) 0.000(2) 0.115(2) 0.064(9) Uiso 0.44(3) 1 d DG U P A 2
H10Q H 1.1584 -0.0268 0.1089 0.077 Uiso 0.44(3) 1 calc R U P A 2
C11Q C 1.1214(11) -0.046(2) 0.1848(19) 0.059(9) Uiso 0.44(3) 1 d DG U P A 2
H11Q H 1.1499 -0.1044 0.2260 0.071 Uiso 0.44(3) 1 calc R U P A 2
C12Q C 1.0746(12) -0.007(2) 0.1942(18) 0.060(8) Uiso 0.44(3) 1 d DG U P A 2
H12Q H 1.0711 -0.0388 0.2417 0.072 Uiso 0.44(3) 1 calc R U P A 2
N1A N 0.9468(19) 0.082(3) 0.842(3) 0.139(15) Uiso 0.53(6) 1 d D U P B 1
O1A O 0.999(4) 0.055(5) 0.838(8) 0.29(2) Uiso 0.53(6) 1 d D U P B 1
O2A O 0.9250(11) 0.1884(17) 0.8377(15) 0.060(8) Uiso 0.53(6) 1 d D U P B 1
O3A O 0.9261(16) -0.019(2) 0.850(3) 0.093(10) Uiso 0.53(6) 1 d D U P B 1
N1B N 0.961(2) 0.098(4) 0.821(4) 0.21(2) Uiso 0.47(6) 1 d D U P B 2
O1B O 1.012(4) 0.072(5) 0.816(9) 0.29(2) Uiso 0.47(6) 1 d D U P B 2
O2B O 0.941(2) 0.207(3) 0.820(3) 0.115(13) Uiso 0.47(6) 1 d D U P B 2
O3B O 0.9390(16) -0.005(2) 0.829(2) 0.073(10) Uiso 0.47(6) 1 d D U P B 2
N2A N 0.938(2) 0.805(3) 1.003(4) 0.24(3) Uiso 0.52(3) 1 d D U P C 1
O4A O 0.913(2) 0.817(3) 1.055(3) 0.140(9) Uiso 0.52(3) 1 d D U P C 1
O5A O 0.904(2) 0.815(4) 0.900(3) 0.151(15) Uiso 0.52(3) 1 d D U P C 1
O6A O 1.004(3) 0.771(6) 1.079(4) 0.27(3) Uiso 0.52(3) 1 d D U P C 1
N2B N 0.931(2) 0.810(4) 0.999(3) 0.19(2) Uiso 0.48(3) 1 d D U P C 2
O4B O 0.948(2) 0.710(3) 0.977(3) 0.140(9) Uiso 0.48(3) 1 d D U P C 2
O5B O 0.895(4) 0.897(5) 0.934(5) 0.31(4) Uiso 0.48(3) 1 d D U P C 2
O6B O 0.9595(19) 0.803(3) 1.100(2) 0.100(10) Uiso 0.48(3) 1 d D U P C 2
O1S O 0.3254(12) 0.157(2) 0.1985(18) 0.079(4) Uiso 0.5 1 d . . P . .
O2S O 0.4165(12) 0.052(2) 0.1910(18) 0.079(4) Uiso 0.5 1 d . . P . .
O3S O 0.783(3) 0.674(4) 0.728(4) 0.081(12) Uiso 0.25 1 d . . P . .
O4S O 1.084(3) 0.709(4) 1.326(4) 0.164(11) Uiso 0.5 1 d . U P . .
C4S C 1.009(2) 0.726(3) 1.260(3) 0.091(8) Uiso 0.5 1 d . U P . .
H4S1 H 0.9939 0.7636 1.1993 0.137 Uiso 0.5 1 calc R U P . .
H4S2 H 0.9865 0.6543 1.2434 0.137 Uiso 0.5 1 calc R U P . .
H4S3 H 0.9973 0.7696 1.2960 0.137 Uiso 0.5 1 calc R U P . .
O5S O 0.645(3) -0.121(4) -0.151(4) 0.164(11) Uiso 0.5 1 d . U P . .
C5S C 0.698(2) -0.103(4) -0.153(3) 0.091(8) Uiso 0.5 1 d . U P . .
H5S1 H 0.7160 -0.0292 -0.1282 0.137 Uiso 0.5 1 calc R U P . .
H5S2 H 0.7331 -0.1571 -0.1106 0.137 Uiso 0.5 1 calc R U P . .
H5S3 H 0.6835 -0.1101 -0.2211 0.137 Uiso 0.5 1 calc R U P . .
O6S O 0.895(2) 0.662(3) 0.756(3) 0.067(10) Uiso 0.25 1 d . . P . .

loop_
_atom_site_aniso_label
_atom_site_aniso_U_11
_atom_site_aniso_U_22
_atom_site_aniso_U_33
_atom_site_aniso_U_23
_atom_site_aniso_U_13
_atom_site_aniso_U_12
Cu1 0.0283(8) 0.1268(19) 0.0666(12) 0.0557(13) 0.0094(7) -0.0084(10)
O1C 0.079(9) 0.112(10) 0.071(8) 0.011(6) 0.009(6) -0.001(7)
O2C 0.065(8) 0.107(11) 0.154(14) -0.004(8) 0.032(9) 0.008(7)
P1 0.046(2) 0.0441(19) 0.089(3) 0.0069(18) 0.043(2) 0.0008(15)
O1 0.084(8) 0.076(7) 0.074(7) -0.003(5) 0.052(7) -0.014(6)
N1 0.066(7) 0.038(6) 0.077(7) -0.008(5) 0.046(6) -0.009(5)
C11 0.052(6) 0.043(7) 0.064(8) 0.012(6) 0.034(6) -0.017(6)
C12 0.040(7) 0.085(11) 0.059(8) -0.002(7) 0.025(6) -0.025(7)
C13 0.031(6) 0.119(13) 0.043(6) 0.013(7) 0.014(5) -0.017(7)
N14 0.029(5) 0.144(13) 0.054(7) 0.048(7) 0.010(5) -0.011(6)
C15 0.045(7) 0.090(11) 0.040(6) 0.017(7) 0.007(6) -0.023(7)
C16 0.073(8) 0.058(9) 0.070(8) 0.003(7) 0.040(7) -0.025(7)
N2 0.049(6) 0.039(5) 0.051(6) -0.005(4) 0.027(5) 0.008(4)
C21 0.032(3) 0.078(4) 0.054(3) -0.020(3) 0.012(3) 0.018(3)
C22 0.032(3) 0.078(4) 0.054(3) -0.020(3) 0.012(3) 0.018(3)
C23 0.032(3) 0.078(4) 0.054(3) -0.020(3) 0.012(3) 0.018(3)
N24 0.047(7) 0.093(9) 0.055(7) -0.024(6) 0.016(5) 0.022(7)
C25 0.032(3) 0.078(4) 0.054(3) -0.020(3) 0.012(3) 0.018(3)
C26 0.032(3) 0.078(4) 0.054(3) -0.020(3) 0.012(3) 0.018(3)
P2 0.0273(14) 0.0458(17) 0.0458(17) -0.0037(14) 0.0153(13) -0.0027(13)
O2 0.030(4) 0.050(5) 0.055(5) 0.007(4) 0.018(4) -0.002(4)
N3 0.036(6) 0.042(6) 0.072(8) -0.006(5) 0.020(6) -0.001(4)
C31 0.031(6) 0.052(7) 0.039(7) 0.001(5) 0.005(5) -0.013(5)
C32 0.033(6) 0.056(7) 0.056(8) 0.016(6) 0.016(6) 0.000(5)
C33 0.032(7) 0.079(9) 0.062(9) 0.029(7) 0.015(6) -0.006(6)
N34 0.042(7) 0.078(8) 0.085(9) 0.036(6) 0.023(7) -0.011(5)
C35 0.056(9) 0.072(9) 0.094(13) 0.008(10) 0.028(9) -0.023(8)
C36 0.055(9) 0.062(8) 0.084(11) 0.001(8) 0.030(8) -0.020(7)
N4 0.040(5) 0.052(6) 0.051(5) 0.004(5) 0.029(5) 0.000(4)
C41 0.036(6) 0.047(6) 0.040(5) 0.007(4) 0.026(5) 0.012(4)
C42 0.048(6) 0.035(6) 0.037(6) -0.002(4) 0.023(5) -0.001(5)
C43 0.038(6) 0.055(8) 0.046(6) -0.001(5) 0.019(5) 0.006(5)
N44 0.034(6) 0.083(8) 0.037(5) -0.010(5) 0.010(5) 0.018(5)
C45 0.048(8) 0.092(10) 0.035(6) 0.007(6) 0.026(6) 0.020(6)
C46 0.038(7) 0.089(10) 0.038(6) 0.018(6) 0.022(5) 0.017(6)

loop_
_atom_type_symbol
_atom_type_description
_atom_type_scat_dispersion_real
_atom_type_scat_dispersion_imag
_atom_type_scat_source
C C 0.0033 0.0016 'International Tables Vol C Tables 4.2.6.8 and 6.1.1.4'
H H 0.0000 0.0000 'International Tables Vol C Tables 4.2.6.8 and 6.1.1.4'
N N 0.0061 0.0033 'International Tables Vol C Tables 4.2.6.8 and 6.1.1.4'
O O 0.0106 0.0060 'International Tables Vol C Tables 4.2.6.8 and 6.1.1.4'
P P 0.1023 0.0942 'International Tables Vol C Tables 4.2.6.8 and 6.1.1.4'
Cu Cu 0.3201 1.2651 'International Tables Vol C Tables 4.2.6.8 and 6.1.1.4'

loop_
_geom_angle_atom_site_label_1
_geom_angle_atom_site_label_2
_geom_angle_atom_site_label_3
_geom_angle
_geom_angle_site_symmetry_1
_geom_angle_site_symmetry_3
N44 Cu1 N34 91.7(5) 4_454 .
N44 Cu1 N24 174.6(6) 4_454 4_545
N34 Cu1 N24 88.8(6) . 4_545
N44 Cu1 N14 88.8(5) 4_454 .
N34 Cu1 N14 171.3(8) . .
N24 Cu1 N14 91.5(5) 4_545 .
N44 Cu1 O1C 87.5(5) 4_454 .
N34 Cu1 O1C 94.9(7) . .
N24 Cu1 O1C 87.1(6) 4_545 .
N14 Cu1 O1C 93.8(7) . .
N44 Cu1 O2C 92.3(6) 4_454 .
N34 Cu1 O2C 83.9(6) . .
N24 Cu1 O2C 93.1(6) 4_545 .
N14 Cu1 O2C 87.4(7) . .
O1C Cu1 O2C 178.8(6) . .
O4S O2C Cu1 161.6(18) 4_453 .
O1 P1 N2 105.8(6) . .
O1 P1 N1 115.6(7) . .
N2 P1 N1 104.5(6) . .
O1 P1 C1P 111.9(10) . .
N2 P1 C1P 114.1(8) . .
N1 P1 C1P 104.9(10) . .
O1 P1 C1Q 112.6(12) . .
N2 P1 C1Q 107.7(10) . .
N1 P1 C1Q 109.9(13) . .
C11 N1 P1 128.8(11) . .
C11 N1 H1 115.6 . .
P1 N1 H1 115.6 . .
N1 C11 C12 122.5(14) . .
N1 C11 C16 120.2(15) . .
C12 C11 C16 117.2(14) . .
C13 C12 C11 119.1(14) . .
C13 C12 H12 120.4 . .
C11 C12 H12 120.4 . .
C12 C13 N14 121.6(16) . .
C12 C13 H13 119.2 . .
N14 C13 H13 119.2 . .
C15 N14 C13 118.4(14) . .
C15 N14 Cu1 122.1(11) . .
C13 N14 Cu1 119.3(12) . .
N14 C15 C16 123.9(14) . .
N14 C15 H15 118.0 . .
C16 C15 H15 118.0 . .
C15 C16 C11 119.0(15) . .
C15 C16 H16 120.5 . .
C11 C16 H16 120.5 . .
C21 N2 P1 127.9(10) . .
C21 N2 H2 116.1 . .
P1 N2 H2 116.1 . .
N2 C21 C22 125.1(13) . .
N2 C21 C26 120.5(12) . .
C22 C21 C26 114.0(13) . .
C23 C22 C21 121.2(13) . .
C23 C22 H22 119.4 . .
C21 C22 H22 119.4 . .
N24 C23 C22 123.1(13) . .
N24 C23 H23 118.5 . .
C22 C23 H23 118.5 . .
C25 N24 C23 117.7(13) . .
C25 N24 Cu1 118.9(10) . 4_444
C23 N24 Cu1 123.0(10) . 4_444
N24 C25 C26 123.0(13) . .
N24 C25 H25 118.5 . .
C26 C25 H25 118.5 . .
C25 C26 C21 120.5(13) . .
C25 C26 H26 119.7 . .
C21 C26 H26 119.7 . .
O2 P2 N4 111.7(6) . .
O2 P2 N3 115.7(5) . .
N4 P2 N3 101.9(7) . .
O2 P2 C7P 118.7(8) . .
N4 P2 C7P 105.5(8) . .
N3 P2 C7P 101.4(9) . .
O2 P2 C7Q 106.6(9) . .
N4 P2 C7Q 113.7(9) . .
N3 P2 C7Q 107.3(9) . .
C31 N3 P2 125.2(10) . .
C31 N3 H3 117.4 . .
P2 N3 H3 117.4 . .
C32 C31 N3 125.0(12) . .
C32 C31 C36 116.0(15) . .
N3 C31 C36 118.9(14) . .
C33 C32 C31 120.8(13) . .
C33 C32 H32 119.6 . .
C31 C32 H32 119.6 . .
C32 C33 N34 125.4(17) . .
C32 C33 H33 117.3 . .
N34 C33 H33 117.3 . .
C33 N34 C35 113.0(16) . .
C33 N34 Cu1 126.1(14) . .
C35 N34 Cu1 120.9(11) . .
C36 C35 N34 125.1(16) . .
C36 C35 H35 117.4 . .
N34 C35 H35 117.4 . .
C35 C36 C31 119.5(18) . .
C35 C36 H36 120.3 . .
C31 C36 H36 120.3 . .
C41 N4 P2 127.0(9) . .
C41 N4 H4 116.5 . .
P2 N4 H4 116.5 . .
C42 C41 N4 124.0(10) . .
C42 C41 C46 117.6(12) . .
N4 C41 C46 118.4(11) . .
C41 C42 C43 119.4(11) . .
C41 C42 H42 120.3 . .
C43 C42 H42 120.3 . .
C42 C43 N44 123.9(13) . .
C42 C43 H43 118.1 . .
N44 C43 H43 118.1 . .
C45 N44 C43 114.3(12) . .
C45 N44 Cu1 118.8(9) . 4
C43 N44 Cu1 126.4(11) . 4
C46 C45 N44 124.3(12) . .
C46 C45 H45 117.8 . .
N44 C45 H45 117.8 . .
C45 C46 C41 120.3(14) . .
C45 C46 H46 119.9 . .
C41 C46 H46 119.9 . .
C2P C1P C6P 120.0 . .
C2P C1P P1 123.9(12) . .
C6P C1P P1 116.1(12) . .
C3P C2P C1P 120.0 . .
C3P C2P H2P 120.0 . .
C1P C2P H2P 120.0 . .
C2P C3P C4P 120.0 . .
C2P C3P H3P 120.0 . .
C4P C3P H3P 120.0 . .
C3P C4P C5P 120.0 . .
C3P C4P H4P 120.0 . .
C5P C4P H4P 120.0 . .
C6P C5P C4P 120.0 . .
C6P C5P H5P 120.0 . .
C4P C5P H5P 120.0 . .
C5P C6P C1P 120.0 . .
C5P C6P H6P 120.0 . .
C1P C6P H6P 120.0 . .
C8P C7P C12P 120.0 . .
C8P C7P P2 114.9(11) . .
C12P C7P P2 125.0(11) . .
C9P C8P C7P 120.0 . .
C9P C8P H8P 120.0 . .
C7P C8P H8P 120.0 . .
C10P C9P C8P 120.0 . .
C10P C9P H9P 120.0 . .
C8P C9P H9P 120.0 . .
C11P C10P C9P 120.0 . .
C11P C10P H10P 120.0 . .
C9P C10P H10P 120.0 . .
C10P C11P C12P 120.0 . .
C10P C11P H11P 120.0 . .
C12P C11P H11P 120.0 . .
C11P C12P C7P 120.0 . .
C11P C12P H12P 120.0 . .
C7P C12P H12P 120.0 . .
C2Q C1Q C6Q 120.0 . .
C2Q C1Q P1 117.2(16) . .
C6Q C1Q P1 122.8(16) . .
C1Q C2Q C3Q 120.0 . .
C1Q C2Q H2Q 120.0 . .
C3Q C2Q H2Q 120.0 . .
C4Q C3Q C2Q 120.0 . .
C4Q C3Q H3Q 120.0 . .
C2Q C3Q H3Q 120.0 . .
C5Q C4Q C3Q 120.0 . .
C5Q C4Q H4Q 120.0 . .
C3Q C4Q H4Q 120.0 . .
C4Q C5Q C6Q 120.0 . .
C4Q C5Q H5Q 120.0 . .
C6Q C5Q H5Q 120.0 . .
C5Q C6Q C1Q 120.0 . .
C5Q C6Q H6Q 120.0 . .
C1Q C6Q H6Q 120.0 . .
C8Q C7Q C12Q 120.0 . .
C8Q C7Q P2 122.0(12) . .
C12Q C7Q P2 118.0(12) . .
C7Q C8Q C9Q 120.0 . .
C7Q C8Q H8Q 120.0 . .
C9Q C8Q H8Q 120.0 . .
C10Q C9Q C8Q 120.0 . .
C10Q C9Q H9Q 120.0 . .
C8Q C9Q H9Q 120.0 . .
C11Q C10Q C9Q 120.0 . .
C11Q C10Q H10Q 120.0 . .
C9Q C10Q H10Q 120.0 . .
C10Q C11Q C12Q 120.0 . .
C10Q C11Q H11Q 120.0 . .
C12Q C11Q H11Q 120.0 . .
C11Q C12Q C7Q 120.0 . .
C11Q C12Q H12Q 120.0 . .
C7Q C12Q H12Q 120.0 . .
O3A N1A O2A 132(3) . .
O3A N1A O1A 103(3) . .
O2A N1A O1A 125(3) . .
O1B N1B O3B 105(4) . .
O1B N1B O2B 124(3) . .
O3B N1B O2B 131(3) . .
O4A N2A O5A 128(3) . .
O4A N2A O6A 102(4) . .
O5A N2A O6A 130(3) . .
O5B N2B O6B 128(3) . .
O5B N2B O4B 127(3) . .
O6B N2B O4B 105(3) . .
C4S O4S O2C 119(4) . 4_556
C4S O4S O5S 144(4) . 4_556
O2C O4S O5S 69(3) 4_556 4_556
O4S C4S H4S1 109.5 . .
O4S C4S H4S2 109.5 . .
H4S1 C4S H4S2 109.5 . .
O4S C4S H4S3 109.5 . .
H4S1 C4S H4S3 109.5 . .
H4S2 C4S H4S3 109.5 . .
C5S O5S O4S 149(4) . 4_453
O5S C5S H5S1 109.5 . .
O5S C5S H5S2 109.5 . .
H5S1 C5S H5S2 109.5 . .
O5S C5S H5S3 109.5 . .
H5S1 C5S H5S3 109.5 . .
H5S2 C5S H5S3 109.5 . .

loop_
_geom_bond_atom_site_label_1
_geom_bond_atom_site_label_2
_geom_bond_distance
_geom_bond_site_symmetry_2
Cu1 N44 1.968(12) 4_454
Cu1 N34 1.990(15) .
Cu1 N24 2.005(13) 4_545
Cu1 N14 2.021(14) .
Cu1 O1C 2.469(16) .
Cu1 O2C 2.792(19) .
O2C O4S 1.73(5) 4_453
P1 O1 1.536(13) .
P1 N2 1.630(11) .
P1 N1 1.657(14) .
P1 C1P 1.723(15) .
P1 C1Q 1.81(2) .
N1 C11 1.34(2) .
N1 H1 0.8800 .
C11 C12 1.39(2) .
C11 C16 1.42(2) .
C12 C13 1.37(2) .
C12 H12 0.9500 .
C13 N14 1.38(2) .
C13 H13 0.9500 .
N14 C15 1.29(2) .
C15 C16 1.36(2) .
C15 H15 0.9500 .
C16 H16 0.9500 .
N2 C21 1.325(17) .
N2 H2 0.8800 .
C21 C22 1.422(17) .
C21 C26 1.44(2) .
C22 C23 1.36(2) .
C22 H22 0.9500 .
C23 N24 1.35(2) .
C23 H23 0.9500 .
N24 C25 1.346(18) .
N24 Cu1 2.005(13) 4_444
C25 C26 1.369(19) .
C25 H25 0.9500 .
C26 H26 0.9500 .
P2 O2 1.488(9) .
P2 N4 1.640(12) .
P2 N3 1.643(11) .
P2 C7P 1.734(14) .
P2 C7Q 1.838(16) .
N3 C31 1.392(19) .
N3 H3 0.8800 .
C31 C32 1.39(2) .
C31 C36 1.40(2) .
C32 C33 1.35(2) .
C32 H32 0.9500 .
C33 N34 1.358(19) .
C33 H33 0.9500 .
N34 C35 1.37(3) .
C35 C36 1.36(3) .
C35 H35 0.9500 .
C36 H36 0.9500 .
N4 C41 1.393(16) .
N4 H4 0.8800 .
C41 C42 1.357(17) .
C41 C46 1.420(17) .
C42 C43 1.359(17) .
C42 H42 0.9500 .
C43 N44 1.380(18) .
C43 H43 0.9500 .
N44 C45 1.38(2) .
N44 Cu1 1.968(12) 4
C45 C46 1.30(2) .
C45 H45 0.9500 .
C46 H46 0.9500 .
C1P C2P 1.3900 .
C1P C6P 1.3900 .
C2P C3P 1.3900 .
C2P H2P 0.9500 .
C3P C4P 1.3900 .
C3P H3P 0.9500 .
C4P C5P 1.3900 .
C4P H4P 0.9500 .
C5P C6P 1.3900 .
C5P H5P 0.9500 .
C6P H6P 0.9500 .
C7P C8P 1.3900 .
C7P C12P 1.3900 .
C8P C9P 1.3900 .
C8P H8P 0.9500 .
C9P C10P 1.3900 .
C9P H9P 0.9500 .
C10P C11P 1.3900 .
C10P H10P 0.9500 .
C11P C12P 1.3900 .
C11P H11P 0.9500 .
C12P H12P 0.9500 .
C1Q C2Q 1.3900 .
C1Q C6Q 1.3900 .
C2Q C3Q 1.3900 .
C2Q H2Q 0.9500 .
C3Q C4Q 1.3900 .
C3Q H3Q 0.9500 .
C4Q C5Q 1.3900 .
C4Q H4Q 0.9500 .
C5Q C6Q 1.3900 .
C5Q H5Q 0.9500 .
C6Q H6Q 0.9500 .
C7Q C8Q 1.3900 .
C7Q C12Q 1.3900 .
C8Q C9Q 1.3900 .
C8Q H8Q 0.9500 .
C9Q C10Q 1.3900 .
C9Q H9Q 0.9500 .
C10Q C11Q 1.3900 .
C10Q H10Q 0.9500 .
C11Q C12Q 1.3900 .
C11Q H11Q 0.9500 .
C12Q H12Q 0.9500 .
N1A O3A 1.39(3) .
N1A O2A 1.40(3) .
N1A O1A 1.41(3) .
N1B O1B 1.40(3) .
N1B O3B 1.42(3) .
N1B O2B 1.43(4) .
N2A O4A 1.40(3) .
N2A O5A 1.41(4) .
N2A O6A 1.42(3) .
N2B O5B 1.39(4) .
N2B O6B 1.41(3) .
N2B O4B 1.42(3) .
O4S C4S 1.54(6) .
O4S O2C 1.73(5) 4_556
O4S O5S 1.73(7) 4_556
C4S H4S1 0.9800 .
C4S H4S2 0.9800 .
C4S H4S3 0.9800 .
O5S C5S 1.41(6) .
O5S O4S 1.73(7) 4_453
C5S H5S1 0.9800 .
C5S H5S2 0.9800 .
C5S H5S3 0.9800 .

loop_
_geom_hbond_atom_site_label_D
_geom_hbond_atom_site_label_H
_geom_hbond_atom_site_label_A
_geom_hbond_distance_DH
_geom_hbond_distance_HA
_geom_hbond_distance_DA
_geom_hbond_angle_DHA
_geom_hbond_site_symmetry_A
N1 H1 O2S 0.88 2.01 2.89(3) 173.6 .
N2 H2 O2 0.88 1.88 2.759(13) 172.7 3_445
N3 H3 O4A 0.88 1.84 2.65(4) 152.7 1_544
N3 H3 O5B 0.88 2.33 3.03(7) 137.4 1_544
N3 H3 O6B 0.88 2.13 2.95(3) 153.9 1_544
N4 H4 O1A 0.88 1.79 2.59(7) 150.8 2_554
N4 H4 O3A 0.88 2.50 3.29(4) 148.4 2_554
N4 H4 O1B 0.88 1.90 2.57(7) 132.0 2_554
N4 H4 O3B 0.88 1.99 2.82(3) 157.9 2_554
